data_1534438
loop_
_publ_author_name
'Rybakov, V.B.'
'Aslanov, L.A.'
'Volkov, S.V.'
'Fokina, Z.A.'
'Timoshchenko, N.I.'

_publ_section_title
;
 X-ray investigation of iron(III) halogenchalcogenide complexes
;
_journal_name_full 'Zhurnal Neorganicheskoi Khimii'
_journal_page_first 2541
_journal_page_last 2548
_journal_volume 36
_journal_year 1991
_chemical_formula_sum 'Cl7 Fe Se'
_chemical_name_systematic 'Fe Se Cl7'
_space_group_IT_number 1
_symmetry_space_group_name_Hall 'P 1'
_symmetry_space_group_name_H-M 'P 1'
_cell_angle_alpha 85.91
_cell_angle_beta 102.62
_cell_angle_gamma 96.7
_cell_formula_units_Z 2
_cell_length_a 6.385
_cell_length_b 8.242
_cell_length_c 9.83
_cell_volume 500.799
_citation_journal_id_ASTM ZNOKAQ
_cod_data_source_file Rybakov_ZNOKAQ_1991_1225.cif
_cod_data_source_block Cl7Fe1Se1
_cod_original_cell_volume 500.7992
_cod_original_formula_sum 'Cl7 Fe1 Se1'
_cod_database_code 1534438

loop_
_symmetry_equiv_pos_as_xyz
x,y,z

loop_
_atom_site_label
_atom_site_type_symbol
_atom_site_fract_x
_atom_site_fract_y
_atom_site_fract_z
_atom_site_occupancy
_atom_site_U_iso_or_equiv
Cl14 Cl-1 0.9325 0.949 0.5608 1 0.0
Cl3 Cl-1 0.4809 0.0827 0.7194 1 0.0
Cl12 Cl-1 0.3128 0.8239 0.4361 1 0.0
Cl1 Cl-1 0.8373 0.8254 0.9297 1 0.0
Cl7 Cl-1 0.6868 0.3734 0.0034 1 0.0
Se2 Se+4 0.175 0.0434 0.4504 1 0.0
Fe1 Fe+3 0.5 0.88 0.88 1 0.0
Cl9 Cl-1 0.5435 0.2329 0.3447 1 0.0
Fe2 Fe+3 0.7511 0.4437 0.4417 1 0.0
Cl6 Cl-1 0.176 0.522 0.1202 1 0.0
Cl11 Cl-1 0.7028 0.6496 0.2937 1 0.0
Cl13 Cl-1 0.9812 0.0514 0.2464 1 0.0
Cl2 Cl-1 0.2891 0.665 0.7925 1 0.0
Se1 Se+4 0.9595 0.4843 0.9264 1 0.0
Cl8 Cl-1 0.0895 0.3887 0.4823 1 0.0
Cl10 Cl-1 0.6752 0.5065 0.6367 1 0.0
Cl5 Cl-1 0.0739 0.2652 0.8796 1 0.0
Cl4 Cl-1 0.4165 0.9631 0.0607 1 0.0
